data_8107075
loop_
_publ_author_name
'Li, Shengli'
'Li, Zhenhua'
'Kong, Lingqian'
'Ju, Xiuping'

_publ_section_title
;
 Crystal structure of
 (2,2&#x2032;(cyclohexane-1,2-diylbis(nitrilo(E)methylylidene))diphenolato-\k4
 O,O&#x2032;,N,N&#x2032;)dimethanolmanganese(III) bromide, C22H28BrMnN2O4
;
_journal_issue 3
_journal_name_full 'Zeitschrift f\"ur Kristallographie - New Crystal Structures'
_journal_page_first 995
_journal_page_last 997
_journal_paper_doi 10.1515/ncrs-2014-8069
_journal_volume 231
_journal_year 2016
_chemical_formula_moiety 'C22 H28 Mn N2 O4, Br'
_chemical_formula_sum 'C22 H28 Br Mn N2 O4'
_chemical_formula_weight 519.31
_space_group_IT_number 14
_space_group_name_Hall '-P 2yn'
_space_group_name_H-M_alt 'P 1 21/n 1'
_symmetry_cell_setting monoclinic
_symmetry_space_group_name_Hall '-P 2yn'
_symmetry_space_group_name_H-M 'P 1 21/n 1'
_atom_sites_solution_hydrogens geom
_atom_sites_solution_primary direct
_atom_sites_solution_secondary difmap
_cell_angle_alpha 90
_cell_angle_beta 99.692(3)
_cell_angle_gamma 90
_cell_formula_units_Z 4
_cell_length_a 8.0695(3)
_cell_length_b 14.5673(5)
_cell_length_c 19.1743(6)
_cell_measurement_reflns_used 2134
_cell_measurement_temperature 293(2)
_cell_measurement_theta_max 26.764
_cell_measurement_theta_min 2.673
_cell_volume 2221.78(13)
_computing_cell_refinement 'SAINT-Plus (Bruker, 2001)'
_computing_data_collection 'APEX2 (Bruker, 2004)'
_computing_data_reduction SAINT-Plus
_computing_molecular_graphics 'SHELXTL (Sheldrick, 2008)'
_computing_publication_material SHELXTL
_computing_structure_refinement 'SHELXL-97 (Sheldrick, 2008)'
_computing_structure_solution 'SHELXS-97 (Sheldrick, 2008)'
_diffrn_ambient_temperature 293(2)
_diffrn_measured_fraction_theta_full 0.994
_diffrn_measured_fraction_theta_max 0.994
_diffrn_measurement_device_type 'Bruker APEX II CCD area-detector'
_diffrn_measurement_method '\f and \w scans'
_diffrn_radiation_monochromator graphite
_diffrn_radiation_source 'fine-focus sealed tube'
_diffrn_radiation_type MoK\a
_diffrn_radiation_wavelength 0.71073
_diffrn_reflns_av_R_equivalents 0.0337
_diffrn_reflns_av_sigmaI/netI 0.0527
_diffrn_reflns_limit_h_max 9
_diffrn_reflns_limit_h_min -9
_diffrn_reflns_limit_k_max 15
_diffrn_reflns_limit_k_min -17
_diffrn_reflns_limit_l_max 20
_diffrn_reflns_limit_l_min -22
_diffrn_reflns_number 8469
_diffrn_reflns_theta_full 25.01
_diffrn_reflns_theta_max 25.01
_diffrn_reflns_theta_min 3.26
_exptl_absorpt_coefficient_mu 2.423
_exptl_absorpt_correction_T_max 0.6057
_exptl_absorpt_correction_T_min 0.5204
_exptl_absorpt_correction_type multi-scan
_exptl_absorpt_process_details sadabs
_exptl_crystal_colour red-brown
_exptl_crystal_density_diffrn 1.553
_exptl_crystal_density_method 'not measured'
_exptl_crystal_description block
_exptl_crystal_F_000 1064
_exptl_crystal_size_max 0.31
_exptl_crystal_size_mid 0.27
_exptl_crystal_size_min 0.23
_refine_diff_density_max 0.548
_refine_diff_density_min -0.472
_refine_diff_density_rms 0.077
_refine_ls_extinction_method none
_refine_ls_goodness_of_fit_ref 1.078
_refine_ls_hydrogen_treatment none
_refine_ls_matrix_type full
_refine_ls_number_parameters 273
_refine_ls_number_reflns 3902
_refine_ls_number_restraints 0
_refine_ls_restrained_S_all 1.078
_refine_ls_R_factor_all 0.0601
_refine_ls_R_factor_gt 0.0413
_refine_ls_shift/su_max 0.001
_refine_ls_shift/su_mean 0.000
_refine_ls_structure_factor_coef Fsqd
_refine_ls_weighting_details 'calc w=1/[\s^2^(Fo^2^)+(0.0381P)^2^+0.4617P] where P=(Fo^2^+2Fc^2^)/3'
_refine_ls_weighting_scheme calc
_refine_ls_wR_factor_gt 0.0848
_refine_ls_wR_factor_ref 0.0929
_reflns_number_gt 3086
_reflns_number_total 3902
_reflns_threshold_expression >2sigma(I)
_cod_data_source_file suppl_ncrs-2014-8069_suppl.cif
_cod_data_source_block 1
_cod_original_sg_symbol_H-M P2(1)/n
_cod_database_code 8107075

loop_
_symmetry_equiv_pos_as_xyz
'x, y, z'
'-x+1/2, y+1/2, -z+1/2'
'-x, -y, -z'
'x-1/2, -y-1/2, z-1/2'

loop_
_atom_site_label
_atom_site_type_symbol
_atom_site_fract_x
_atom_site_fract_y
_atom_site_fract_z
_atom_site_U_iso_or_equiv
_atom_site_adp_type
_atom_site_occupancy
_atom_site_symmetry_multiplicity
_atom_site_calc_flag
_atom_site_refinement_flags
_atom_site_disorder_assembly
_atom_site_disorder_group
Br1 Br 0.10589(5) 0.30693(3) 0.02390(2) 0.04174(15) Uani 1 1 d . . .
Mn1 Mn 0.44647(6) 0.75763(3) 0.10057(2) 0.01940(15) Uani 1 1 d . . .
O1 O 0.5228(3) 0.87246(15) 0.13739(11) 0.0257(5) Uani 1 1 d . . .
O2 O 0.4179(3) 0.71040(15) 0.18901(11) 0.0240(5) Uani 1 1 d . . .
O3 O 0.1769(3) 0.80055(15) 0.08159(12) 0.0273(6) Uani 1 1 d . . .
H3 H 0.1053 0.7730 0.0550 0.033 Uiso 1 1 d R . .
O4 O 0.7125(3) 0.70633(19) 0.11153(13) 0.0415(7) Uani 1 1 d . . .
H4 H 0.7564 0.7029 0.0764 0.050 Uiso 1 1 d R . .
N1 N 0.4729(3) 0.79545(17) 0.00326(13) 0.0182(6) Uani 1 1 d . . .
N2 N 0.3698(3) 0.64103(18) 0.05103(14) 0.0211(6) Uani 1 1 d . . .
C1 C 0.3802(4) 0.7346(2) -0.05186(16) 0.0213(8) Uani 1 1 d . . .
H1 H 0.2603 0.7494 -0.0563 0.026 Uiso 1 1 calc R . .
C2 C 0.4277(5) 0.7409(2) -0.12551(17) 0.0259(8) Uani 1 1 d . . .
H2A H 0.5460 0.7266 -0.1230 0.031 Uiso 1 1 calc R . .
H2B H 0.4082 0.8027 -0.1439 0.031 Uiso 1 1 calc R . .
C3 C 0.3206(5) 0.6725(2) -0.17453(18) 0.0373(10) Uani 1 1 d . . .
H3A H 0.2030 0.6894 -0.1791 0.045 Uiso 1 1 calc R . .
H3B H 0.3518 0.6751 -0.2212 0.045 Uiso 1 1 calc R . .
C4 C 0.3450(5) 0.5756(2) -0.14581(18) 0.0372(10) Uani 1 1 d . . .
H4A H 0.4609 0.5572 -0.1450 0.045 Uiso 1 1 calc R . .
H4B H 0.2737 0.5341 -0.1771 0.045 Uiso 1 1 calc R . .
C5 C 0.3030(5) 0.5677(2) -0.07124(17) 0.0280(8) Uani 1 1 d . . .
H5A H 0.1840 0.5790 -0.0726 0.034 Uiso 1 1 calc R . .
H5B H 0.3280 0.5062 -0.0532 0.034 Uiso 1 1 calc R . .
C6 C 0.4054(4) 0.6372(2) -0.02257(17) 0.0240(8) Uani 1 1 d . . .
H6 H 0.5244 0.6215 -0.0199 0.029 Uiso 1 1 calc R . .
C7 C 0.5657(4) 0.8623(2) -0.01107(17) 0.0220(8) Uani 1 1 d . . .
H7 H 0.5768 0.8707 -0.0581 0.026 Uiso 1 1 calc R . .
C8 C 0.6540(4) 0.9251(2) 0.04036(17) 0.0212(7) Uani 1 1 d . . .
C9 C 0.7645(4) 0.9889(2) 0.01742(19) 0.0255(8) Uani 1 1 d . . .
H9 H 0.7791 0.9883 -0.0297 0.031 Uiso 1 1 calc R . .
C10 C 0.8513(4) 1.0521(2) 0.06287(19) 0.0279(8) Uani 1 1 d . . .
H10 H 0.9258 1.0928 0.0471 0.033 Uiso 1 1 calc R . .
C11 C 0.8260(4) 1.0542(2) 0.13249(19) 0.0264(8) Uani 1 1 d . . .
H11 H 0.8834 1.0970 0.1635 0.032 Uiso 1 1 calc R . .
C12 C 0.7170(4) 0.9937(2) 0.15654(19) 0.0261(8) Uani 1 1 d . . .
H12 H 0.7019 0.9967 0.2035 0.031 Uiso 1 1 calc R . .
C13 C 0.6278(4) 0.9276(2) 0.11145(17) 0.0205(7) Uani 1 1 d . . .
C14 C 0.2591(4) 0.5738(2) 0.14935(17) 0.0231(8) Uani 1 1 d . . .
C15 C 0.1675(4) 0.4984(2) 0.16825(18) 0.0268(8) Uani 1 1 d . . .
H15 H 0.1329 0.4530 0.1349 0.032 Uiso 1 1 calc R . .
C16 C 0.1275(4) 0.4902(2) 0.23494(19) 0.0294(9) Uani 1 1 d . . .
H16 H 0.0665 0.4401 0.2469 0.035 Uiso 1 1 calc R . .
C17 C 0.1811(4) 0.5591(2) 0.28412(18) 0.0280(8) Uani 1 1 d . . .
H17 H 0.1528 0.5550 0.3291 0.034 Uiso 1 1 calc R . .
C18 C 0.2742(4) 0.6327(2) 0.26820(17) 0.0265(8) Uani 1 1 d . . .
H18 H 0.3081 0.6773 0.3024 0.032 Uiso 1 1 calc R . .
C19 C 0.3190(4) 0.6414(2) 0.20061(17) 0.0220(8) Uani 1 1 d . . .
C20 C 0.2938(4) 0.5758(2) 0.07794(17) 0.0242(8) Uani 1 1 d . . .
H20 H 0.2584 0.5258 0.0491 0.029 Uiso 1 1 calc R . .
C21 C 0.1018(5) 0.8509(2) 0.13232(19) 0.0312(9) Uani 1 1 d . . .
H21A H 0.1329 0.8234 0.1782 0.047 Uiso 1 1 calc R . .
H21B H -0.0183 0.8497 0.1190 0.047 Uiso 1 1 calc R . .
H21C H 0.1404 0.9133 0.1339 0.047 Uiso 1 1 calc R . .
C22 C 0.8101(5) 0.6647(2) 0.1704(2) 0.0355(9) Uani 1 1 d . . .
H22A H 0.8959 0.7065 0.1916 0.053 Uiso 1 1 calc R . .
H22B H 0.8615 0.6102 0.1557 0.053 Uiso 1 1 calc R . .
H22C H 0.7398 0.6488 0.2043 0.053 Uiso 1 1 calc R . .

loop_
_atom_site_aniso_label
_atom_site_aniso_U_11
_atom_site_aniso_U_22
_atom_site_aniso_U_33
_atom_site_aniso_U_23
_atom_site_aniso_U_13
_atom_site_aniso_U_12
Br1 0.0256(2) 0.0612(3) 0.0387(3) -0.0242(2) 0.00636(18) -0.00209(19)
Mn1 0.0198(3) 0.0238(3) 0.0148(3) 0.0001(2) 0.0036(2) 0.0016(2)
O1 0.0261(13) 0.0326(13) 0.0202(13) -0.0058(11) 0.0087(11) -0.0081(11)
O2 0.0241(13) 0.0295(13) 0.0181(13) 0.0005(10) 0.0029(10) -0.0022(11)
O3 0.0195(13) 0.0347(14) 0.0272(14) -0.0102(11) 0.0023(11) 0.0013(11)
O4 0.0239(14) 0.076(2) 0.0249(15) 0.0108(14) 0.0044(12) 0.0208(14)
N1 0.0186(15) 0.0207(14) 0.0149(14) -0.0007(12) 0.0016(12) 0.0028(12)
N2 0.0252(16) 0.0224(15) 0.0161(15) 0.0024(12) 0.0049(13) 0.0061(13)
C1 0.0239(19) 0.0237(18) 0.0151(17) -0.0036(14) -0.0003(15) 0.0012(15)
C2 0.032(2) 0.0260(19) 0.0194(19) 0.0020(15) 0.0036(16) 0.0025(16)
C3 0.058(3) 0.039(2) 0.014(2) -0.0004(16) 0.0044(19) 0.000(2)
C4 0.059(3) 0.030(2) 0.023(2) -0.0043(17) 0.0072(19) 0.0015(19)
C5 0.037(2) 0.0239(18) 0.023(2) -0.0017(15) 0.0040(17) 0.0028(17)
C6 0.029(2) 0.0262(19) 0.0185(18) 0.0003(15) 0.0082(16) 0.0055(16)
C7 0.0233(19) 0.0261(19) 0.0165(18) 0.0034(15) 0.0030(15) 0.0058(16)
C8 0.0172(18) 0.0231(17) 0.0231(19) 0.0039(15) 0.0032(15) 0.0048(15)
C9 0.025(2) 0.0267(19) 0.025(2) 0.0070(16) 0.0046(16) 0.0038(16)
C10 0.022(2) 0.0228(18) 0.038(2) 0.0037(16) 0.0036(17) -0.0004(15)
C11 0.0183(19) 0.0244(18) 0.034(2) -0.0015(16) -0.0014(16) 0.0018(15)
C12 0.0228(19) 0.031(2) 0.024(2) -0.0026(16) 0.0020(16) 0.0018(16)
C13 0.0165(18) 0.0222(17) 0.0227(19) -0.0018(15) 0.0026(15) 0.0046(15)
C14 0.0228(19) 0.0240(18) 0.023(2) 0.0045(15) 0.0054(16) 0.0046(15)
C15 0.026(2) 0.0258(19) 0.029(2) 0.0039(16) 0.0060(17) 0.0052(16)
C16 0.022(2) 0.035(2) 0.032(2) 0.0100(17) 0.0073(17) 0.0038(17)
C17 0.023(2) 0.040(2) 0.022(2) 0.0125(17) 0.0069(16) 0.0086(17)
C18 0.024(2) 0.035(2) 0.0194(19) 0.0011(16) 0.0015(16) 0.0101(17)
C19 0.0188(18) 0.0267(19) 0.0199(19) 0.0051(15) 0.0011(15) 0.0083(15)
C20 0.026(2) 0.0235(18) 0.0233(19) -0.0017(16) 0.0053(16) 0.0069(16)
C21 0.029(2) 0.028(2) 0.037(2) -0.0091(17) 0.0066(18) 0.0027(17)
C22 0.036(2) 0.030(2) 0.037(2) 0.0063(18) -0.0043(19) 0.0076(17)

loop_
_atom_type_symbol
_atom_type_description
_atom_type_scat_dispersion_real
_atom_type_scat_dispersion_imag
_atom_type_scat_source
C C 0.0033 0.0016 'International Tables Vol C Tables 4.2.6.8 and 6.1.1.4'
H H 0.0000 0.0000 'International Tables Vol C Tables 4.2.6.8 and 6.1.1.4'
O O 0.0106 0.0060 'International Tables Vol C Tables 4.2.6.8 and 6.1.1.4'
N N 0.0061 0.0033 'International Tables Vol C Tables 4.2.6.8 and 6.1.1.4'
Br Br -0.2901 2.4595 'International Tables Vol C Tables 4.2.6.8 and 6.1.1.4'
Mn Mn 0.3368 0.7283 'International Tables Vol C Tables 4.2.6.8 and 6.1.1.4'

loop_
_geom_angle_atom_site_label_1
_geom_angle_atom_site_label_2
_geom_angle_atom_site_label_3
_geom_angle
_geom_angle_site_symmetry_1
_geom_angle_site_symmetry_3
O1 Mn1 O2 93.95(10) . .
O1 Mn1 N1 91.48(10) . .
O2 Mn1 N1 174.49(10) . .
O1 Mn1 N2 173.60(10) . .
O2 Mn1 N2 92.45(10) . .
N1 Mn1 N2 82.12(11) . .
O1 Mn1 O3 93.47(9) . .
O2 Mn1 O3 89.17(9) . .
N1 Mn1 O3 91.42(10) . .
N2 Mn1 O3 86.86(10) . .
O1 Mn1 O4 90.76(10) . .
O2 Mn1 O4 93.09(9) . .
N1 Mn1 O4 85.90(10) . .
N2 Mn1 O4 88.64(11) . .
O3 Mn1 O4 175.05(9) . .
C13 O1 Mn1 126.07(19) . .
C19 O2 Mn1 126.7(2) . .
C21 O3 Mn1 123.0(2) . .
C21 O3 H3 110.1 . .
Mn1 O3 H3 122.4 . .
C22 O4 Mn1 128.1(2) . .
C22 O4 H4 112.1 . .
Mn1 O4 H4 119.0 . .
C7 N1 C1 122.9(3) . .
C7 N1 Mn1 124.6(2) . .
C1 N1 Mn1 112.47(19) . .
C20 N2 C6 122.3(3) . .
C20 N2 Mn1 124.7(2) . .
C6 N2 Mn1 113.0(2) . .
N1 C1 C2 116.7(3) . .
N1 C1 C6 105.9(3) . .
C2 C1 C6 110.9(3) . .
N1 C1 H1 107.7 . .
C2 C1 H1 107.7 . .
C6 C1 H1 107.7 . .
C1 C2 C3 109.0(3) . .
C1 C2 H2A 109.9 . .
C3 C2 H2A 109.9 . .
C1 C2 H2B 109.9 . .
C3 C2 H2B 109.9 . .
H2A C2 H2B 108.3 . .
C4 C3 C2 110.9(3) . .
C4 C3 H3A 109.5 . .
C2 C3 H3A 109.5 . .
C4 C3 H3B 109.5 . .
C2 C3 H3B 109.5 . .
H3A C3 H3B 108.0 . .
C3 C4 C5 112.0(3) . .
C3 C4 H4A 109.2 . .
C5 C4 H4A 109.2 . .
C3 C4 H4B 109.2 . .
C5 C4 H4B 109.2 . .
H4A C4 H4B 107.9 . .
C6 C5 C4 109.9(3) . .
C6 C5 H5A 109.7 . .
C4 C5 H5A 109.7 . .
C6 C5 H5B 109.7 . .
C4 C5 H5B 109.7 . .
H5A C5 H5B 108.2 . .
N2 C6 C5 115.8(3) . .
N2 C6 C1 106.2(3) . .
C5 C6 C1 111.5(3) . .
N2 C6 H6 107.7 . .
C5 C6 H6 107.7 . .
C1 C6 H6 107.7 . .
N1 C7 C8 124.9(3) . .
N1 C7 H7 117.5 . .
C8 C7 H7 117.5 . .
C9 C8 C13 119.3(3) . .
C9 C8 C7 118.1(3) . .
C13 C8 C7 122.5(3) . .
C10 C9 C8 121.7(3) . .
C10 C9 H9 119.2 . .
C8 C9 H9 119.2 . .
C9 C10 C11 118.9(3) . .
C9 C10 H10 120.6 . .
C11 C10 H10 120.6 . .
C12 C11 C10 121.0(3) . .
C12 C11 H11 119.5 . .
C10 C11 H11 119.5 . .
C11 C12 C13 121.4(3) . .
C11 C12 H12 119.3 . .
C13 C12 H12 119.3 . .
O1 C13 C12 118.5(3) . .
O1 C13 C8 123.8(3) . .
C12 C13 C8 117.7(3) . .
C15 C14 C19 119.8(3) . .
C15 C14 C20 117.1(3) . .
C19 C14 C20 123.1(3) . .
C16 C15 C14 121.6(3) . .
C16 C15 H15 119.2 . .
C14 C15 H15 119.2 . .
C15 C16 C17 118.1(3) . .
C15 C16 H16 121.0 . .
C17 C16 H16 121.0 . .
C18 C17 C16 122.0(3) . .
C18 C17 H17 119.0 . .
C16 C17 H17 119.0 . .
C17 C18 C19 120.6(3) . .
C17 C18 H18 119.7 . .
C19 C18 H18 119.7 . .
O2 C19 C18 118.5(3) . .
O2 C19 C14 123.7(3) . .
C18 C19 C14 117.7(3) . .
N2 C20 C14 125.3(3) . .
N2 C20 H20 117.4 . .
C14 C20 H20 117.4 . .
O3 C21 H21A 109.5 . .
O3 C21 H21B 109.5 . .
H21A C21 H21B 109.5 . .
O3 C21 H21C 109.5 . .
H21A C21 H21C 109.5 . .
H21B C21 H21C 109.5 . .
O4 C22 H22A 109.5 . .
O4 C22 H22B 109.5 . .
H22A C22 H22B 109.5 . .
O4 C22 H22C 109.5 . .
H22A C22 H22C 109.5 . .
H22B C22 H22C 109.5 . .

loop_
_geom_bond_atom_site_label_1
_geom_bond_atom_site_label_2
_geom_bond_distance
_geom_bond_site_symmetry_2
Mn1 O1 1.879(2) .
Mn1 O2 1.880(2) .
Mn1 N1 1.991(3) .
Mn1 N2 1.993(3) .
Mn1 O3 2.234(2) .
Mn1 O4 2.249(2) .
O1 C13 1.324(4) .
O2 C19 1.326(4) .
O3 C21 1.431(4) .
O3 H3 0.8101 .
O4 C22 1.401(4) .
O4 H4 0.8132 .
N1 C7 1.286(4) .
N1 C1 1.482(4) .
N2 C20 1.285(4) .
N2 C6 1.488(4) .
C1 C2 1.527(4) .
C1 C6 1.528(5) .
C1 H1 0.9800 .
C2 C3 1.532(5) .
C2 H2A 0.9700 .
C2 H2B 0.9700 .
C3 C4 1.516(5) .
C3 H3A 0.9700 .
C3 H3B 0.9700 .
C4 C5 1.529(4) .
C4 H4A 0.9700 .
C4 H4B 0.9700 .
C5 C6 1.523(5) .
C5 H5A 0.9700 .
C5 H5B 0.9700 .
C6 H6 0.9800 .
C7 C8 1.443(5) .
C7 H7 0.9300 .
C8 C9 1.408(4) .
C8 C13 1.415(4) .
C9 C10 1.376(5) .
C9 H9 0.9300 .
C10 C11 1.385(5) .
C10 H10 0.9300 .
C11 C12 1.378(5) .
C11 H11 0.9300 .
C12 C13 1.409(5) .
C12 H12 0.9300 .
C14 C15 1.404(4) .
C14 C19 1.418(5) .
C14 C20 1.443(4) .
C15 C16 1.376(5) .
C15 H15 0.9300 .
C16 C17 1.395(5) .
C16 H16 0.9300 .
C17 C18 1.373(5) .
C17 H17 0.9300 .
C18 C19 1.408(4) .
C18 H18 0.9300 .
C20 H20 0.9300 .
C21 H21A 0.9600 .
C21 H21B 0.9600 .
C21 H21C 0.9600 .
C22 H22A 0.9600 .
C22 H22B 0.9600 .
C22 H22C 0.9600 .
